data_2007290
loop_
_publ_author_name
'Guo-Yu Yang'
'Da-Wei Gao'
'Ying Chen'
'Ji-Qing Xu'
'Qing-Xin Zeng'
'Hao-Ran Sun'
'Zhi-Wu Pei'
'Qiang Su'
'Yan Xing'
'Yong-Hua Ling'
'Heng-Qing Jia'

_publ_section_title
;
 [Ni(C~10~H~8~N~2~)~3~]~2~[V~4~O~12~].11H~2~O
;
_journal_issue 5
_journal_name_full 'Acta Crystallographica Section C'
_journal_page_first 616
_journal_page_last 618
_journal_paper_doi 10.1107/S0108270197018751
_journal_volume 54
_journal_year 1998
_chemical_formula_iupac '[Ni(C10 H8 N2)3]2 [V4 O12], 11H2 O'
_chemical_formula_sum 'C60 H70 N12 Ni2 O23 V4'
_chemical_formula_weight 1648.46
_chemical_name_systematic ' ?'
_space_group_IT_number 15
_symmetry_cell_setting monoclinic
_symmetry_space_group_name_Hall '-C 2yc'
_symmetry_space_group_name_H-M 'C 1 2/c 1'
_cell_angle_alpha 90.00
_cell_angle_beta 105.7450(10)
_cell_angle_gamma 90.00
_cell_formula_units_Z 4
_cell_length_a 21.880(2)
_cell_length_b 13.9180(10)
_cell_length_c 23.829(2)
_cell_measurement_reflns_used 30
_cell_measurement_temperature 293(2)
_cell_measurement_theta_max 12.73
_cell_measurement_theta_min 4.715
_cell_volume 6984.3(10)
_computing_cell_refinement XSCANS
_computing_data_collection 'XSCANS (Siemens, 1994)'
_computing_data_reduction 'SHELXTL-Plus (Siemens, 1990)'
_computing_molecular_graphics SHELXTL-Plus
_computing_publication_material SHELXTL-Plus
_computing_structure_refinement 'SHELXL93 (Sheldrick, 1993)'
_computing_structure_solution 'SHELXS86 (Sheldrick, 1990)'
_diffrn_ambient_temperature 293(2)
_diffrn_measurement_device 'Siemens P4'
_diffrn_measurement_method '\w--2\q scans'
_diffrn_radiation_monochromator graphite
_diffrn_radiation_source 'fine-focus sealed tube'
_diffrn_radiation_type MoK\a
_diffrn_radiation_wavelength 0.71073
_diffrn_reflns_av_R_equivalents 0.0189
_diffrn_reflns_av_sigmaI/netI 0.0465
_diffrn_reflns_limit_h_max 26
_diffrn_reflns_limit_h_min -1
_diffrn_reflns_limit_k_max 16
_diffrn_reflns_limit_k_min -1
_diffrn_reflns_limit_l_max 27
_diffrn_reflns_limit_l_min -28
_diffrn_reflns_number 7528
_diffrn_reflns_theta_max 25
_diffrn_reflns_theta_min 1.75
_diffrn_standards_decay_% 1
_diffrn_standards_interval_count 97
_diffrn_standards_number 3
_exptl_absorpt_coefficient_mu 1.126
_exptl_absorpt_correction_T_max 0.667
_exptl_absorpt_correction_T_min 0.563
_exptl_absorpt_correction_type '\y scans (North et al., 1968)'
_exptl_crystal_colour pink
_exptl_crystal_density_diffrn 1.568
_exptl_crystal_density_meas ?
_exptl_crystal_description prism
_exptl_crystal_F_000 3384
_exptl_crystal_size_max 0.50
_exptl_crystal_size_mid 0.42
_exptl_crystal_size_min 0.36
_refine_diff_density_max 0.453
_refine_diff_density_min -0.268
_refine_ls_extinction_method none
_refine_ls_goodness_of_fit_all 0.962
_refine_ls_goodness_of_fit_obs 1.055
_refine_ls_hydrogen_treatment
;
All H atoms except those of water were
  refined and assigned U~iso~ = 0.08\%A^2^
;
_refine_ls_matrix_type full
_refine_ls_number_parameters 456
_refine_ls_number_reflns 6153
_refine_ls_number_restraints 0
_refine_ls_restrained_S_all 0.962
_refine_ls_restrained_S_obs 1.055
_refine_ls_R_factor_all 0.0528
_refine_ls_R_factor_obs .0376
_refine_ls_shift/esd_max 0.010
_refine_ls_shift/esd_mean 0.002
_refine_ls_structure_factor_coef Fsqd
_refine_ls_weighting_details 'w = 1/[\s^2^(Fo^2^)+(0.0672P)^2^] where P=(Fo^2^+2Fc^2^)/3'
_refine_ls_weighting_scheme calc
_refine_ls_wR_factor_all 0.1077
_refine_ls_wR_factor_obs .1016
_reflns_number_observed 4659
_reflns_number_total 6153
_reflns_observed_criterion I>2sigma(I)
_cod_data_source_file ta1193.cif
_cod_data_source_block YANG-27
_cod_depositor_comments
;
The following automatic conversions were performed:

'_exptl_crystal_density_meas' value 'no measured' was changed to '?'
- the value is perceived as not measured.

Automatic conversion script
Id: cif_fix_values 3008 2015-01-20 13:52:24Z robertas 

The following automatic conversions were performed:

'_refine_ls_weighting_scheme' value 'calc w =
1/[\s^2^(Fo^2^)+(0.0672P)^2^] where P=(Fo^2^+2Fc^2^)/3' was changed
to 'calc'. New tag '_refine_ls_weighting_details' was created. The
value of the new tag was set to 'w = 1/[\s^2^(Fo^2^)+(0.0672P)^2^]
where P=(Fo^2^+2Fc^2^)/3'.

Automatic conversion script
Id: cif_fix_values 3143 2015-03-26 13:38:13Z robertas 
;
_cod_original_cell_volume 6984.30(10)
_cod_original_sg_symbol_H-M 'C 2/c'
_cod_database_code 2007290

loop_
_symmetry_equiv_pos_as_xyz
'x, y, z'
'-x, y, -z+1/2'
'x+1/2, y+1/2, z'
'-x+1/2, y+1/2, -z+1/2'
'-x, -y, -z'
'x, -y, z-1/2'
'-x+1/2, -y+1/2, -z'
'x+1/2, -y+1/2, z-1/2'

loop_
_atom_site_aniso_label
_atom_site_aniso_U_11
_atom_site_aniso_U_22
_atom_site_aniso_U_33
_atom_site_aniso_U_12
_atom_site_aniso_U_13
_atom_site_aniso_U_23
_atom_site_aniso_type_symbol
Ni .0298(2) .0289(2) .0250(2) -.0003(2) .0072(2) -.0002(2) Ni
V1 .0343(3) .0332(3) .0277(3) -.0015(2) .0042(2) -.0061(2) V
V2 .0383(3) .0337(3) .0257(3) -.0021(2) .0082(2) -.0016(2) V
O1 .0349(14) .089(2) .054(2) -.0033(15) -.0001(12) -.0064(14) O
O2 .080(2) .0340(13) .0493(15) .0022(12) .0111(14) -.0035(13) O
O3 .048(2) .058(2) .062(2) .0123(14) .0094(13) .0101(13) O
O4 .072(2) .053(2) .0320(12) -.0080(11) .0175(12) -.0010(14) O
O5 .0506(15) .055(2) .0393(13) -.0049(12) .0178(11) -.0137(12) O
O6 .059(2) .0405(13) .0365(13) -.0076(10) .0136(12) -.0118(12) O
N1 .0325(14) .0324(14) .0288(13) -.0002(11) .0093(11) .0032(11) N
N2 .040(2) .0318(14) .0285(13) .0026(11) .0079(12) -.0013(12) N
N3 .0327(14) .0332(15) .0302(14) -.0020(11) .0067(11) -.0027(11) N
N4 .0382(15) .0354(15) .0312(14) -.0035(12) .0113(12) .0003(12) N
N5 .0328(14) .0335(14) .0279(13) .0007(11) .0064(11) .0041(12) N
N6 .0313(14) .0325(14) .0268(13) -.0003(11) .0059(11) .0007(11) N
C1 .049(2) .044(2) .033(2) .0021(15) .017(2) .001(2) C
C2 .068(3) .059(2) .037(2) -.004(2) .028(2) .003(2) C
C3 .081(3) .052(2) .052(2) -.015(2) .032(2) .012(2) C
C4 .064(2) .041(2) .055(2) -.010(2) .021(2) .009(2) C
C5 .037(2) .031(2) .035(2) -.0036(13) .0074(14) -.0005(14) C
C6 .037(2) .029(2) .034(2) -.0007(14) .0023(14) -.0027(14) C
C7 .059(2) .035(2) .050(2) .006(2) .008(2) .010(2) C
C8 .062(3) .044(2) .052(2) .017(2) .001(2) .004(2) C
C9 .061(2) .051(2) .036(2) .014(2) .008(2) -.006(2) C
C10 .055(2) .046(2) .033(2) .004(2) .015(2) -.002(2) C
C11 .045(2) .044(2) .038(2) -.007(2) .013(2) -.005(2) C
C12 .052(2) .050(2) .037(2) -.005(2) .003(2) -.013(2) C
C13 .035(2) .048(2) .053(2) .008(2) .001(2) -.010(2) C
C14 .034(2) .050(2) .050(2) .002(2) .013(2) -.004(2) C
C15 .038(2) .031(2) .035(2) .0043(14) .0116(15) -.0007(14) C
C16 .037(2) .030(2) .036(2) .0034(14) .0130(14) .0045(14) C
C17 .047(2) .052(2) .052(2) .000(2) .026(2) .000(2) C
C18 .067(3) .067(3) .052(2) -.008(2) .036(2) .003(2) C
C19 .072(3) .059(2) .046(2) -.016(2) .029(2) -.003(2) C
C20 .053(2) .050(2) .041(2) -.014(2) .017(2) -.008(2) C
C21 .039(2) .044(2) .035(2) .005(2) .0012(15) .007(2) C
C22 .051(2) .051(2) .040(2) .010(2) .002(2) .011(2) C
C23 .064(3) .043(2) .053(2) .019(2) .015(2) .008(2) C
C24 .048(2) .034(2) .044(2) .005(2) .011(2) -.002(2) C
C25 .032(2) .033(2) .032(2) -.0021(13) .0117(13) .0029(14) C
C26 .032(2) .034(2) .028(2) -.0007(13) .0113(13) .0027(14) C
C27 .042(2) .039(2) .034(2) -.0062(14) .0106(15) -.006(2) C
C28 .041(2) .052(2) .034(2) -.011(2) .0105(15) -.010(2) C
C29 .034(2) .058(2) .028(2) -.006(2) .0031(14) -.001(2) C
C30 .036(2) .043(2) .034(2) .0022(15) .0038(14) .004(2) C
OW1 .070(2) .125(3) .139(4) -.010(3) .049(2) .001(2) O
OW2 .147(4) .066(2) .079(2) -.002(2) .056(2) -.008(2) O
OW3 .089(3) .060(2) .137(3) .007(2) .044(2) -.011(2) O
OW4 .075(2) .107(3) .072(2) .017(2) .027(2) .026(2) O
OW5 .080(2) .058(2) .081(2) .014(2) .026(2) .005(2) O
OW6 .086(3) .045(2) .057(2) .000 .037(2) .000 O

loop_
_atom_site_label
_atom_site_fract_x
_atom_site_fract_y
_atom_site_fract_z
_atom_site_U_iso_or_equiv
_atom_site_thermal_displace_type
_atom_site_calc_flag
_atom_site_refinement_flags
_atom_site_occupancy
_atom_site_disorder_group
_atom_site_type_symbol
Ni .16925(2) .46406(3) .26626(2) .02796(12) Uani d . 1 . Ni
V1 .0757(3) 1.12991(4) .50351(2) .03257(15) Uani d . 1 . V
V2 .03738(3) .93195(4) .42380(2) .03269(15) Uani d . 1 . V
O1 .15113(12) 1.1235(2) .53544(11) .0616(8) Uani d . 1 . O
O2 .05913(14) 1.2414(2) .48286(11) .0557(7) Uani d . 1 . O
O3 .09634(12) .8633(2) .45894(12) .0574(7) Uani d . 1 . O
O4 .02408(13) .9125(2) .35370(10) .0517(6) Uani d . 1 . O
O5 -.03207(11) .9043(2) .44605(10) .0473(6) Uani d . 1 . O
O6 .05479(12) 1.0561(2) .43892(10) .0454(6) Uani d . 1 . O
N1 .12319(12) .5412(2) .31785(11) .0310(6) Uani d . 1 . N
N2 .1442(2) .5910(2) .21775(10) .0338(6) Uani d . 1 . N
N3 .25870(12) .5172(2) .30818(11) .0324(6) Uani d . 1 . N
N4 .22366(13) .4107(2) .21224(11) .0346(6) Uani d . 1 . N
N5 .17890(12) .3378(2) .31580(10) .0318(6) Uani d . 1 . N
N6 .08916(12) .3871(2) .22130(10) .0306(6) Uani d . 1 . N
C1 .1150(2) .5132(2) .36911(14) .0407(8) Uani d . 1 . C
H1 .1297(2) .4529(2) .38341(14) .080 Uiso calc R 1 . H
C2 .0857(2) .5697(3) .4015(2) .0521(10) Uani d . 1 . C
H2 .0807(2) .5477(3) .4369(2) .080 Uiso calc R 1 . H
C3 .0640(2) .6586(3) .3810(2) .0589(11) Uani d . 1 . C
H3 .0438(2) .6977(3) .4021(2) .080 Uiso calc R 1 . H
C4 .0724(2) .6893(3) .3285(2) .0525(10) Uani d . 1 . C
H4 .0582(2) .7498(3) .3140(2) .080 Uiso calc R 1 . H
C5 .10215(15) .6291(2) .29766(13) .0347(7) Uani d . 1 . C
C6 .1135(2) .6568(2) .24160(13) .0349(7) Uani d . 1 . C
C7 .0937(2) .7432(2) .2143(2) .0495(9) Uani d . 1 . C
H7 .0729(2) .7878(2) .2315(2) .080 Uiso calc R 1 . H
C8 .1050(2) .7629(3) .1613(2) .0553(10) Uani d . 1 . C
H8 .0916(2) .8206(3) .1423(2) .080 Uiso calc R 1 . H
C9 .1363(2) .6960(3) .1369(2) .0506(9) Uani d . 1 . C
H9 .1449(2) .7077(3) .1013(2) .080 Uiso calc R 1 . H
C10 .1547(2) .6117(3) .16630(14) .0439(8) Uani d . 1 . C
H10 .1755(2) .5663(3) .14956(14) .080 Uiso calc R 1 . H
C11 .2744(2) .5658(2) .35851(15) .0420(8) Uani d . 1 . C
H11 .2424(2) .5830(2) .37546(15) .080 Uiso calc R 1 . H
C12 .3364(2) .5916(3) .38650(15) .0478(9) Uani d . 1 . C
H12 .3458(2) .6249(3) .42165(15) .080 Uiso calc R 1 . H
C13 .3835(2) .5669(3) .3612(2) .0475(9) Uani d . 1 . C
H13 .4256(2) .5828(3) .3790(2) .080 Uiso calc R 1 . H
C14 .3675(2) .5182(3) .3088(2) .0447(9) Uani d . 1 . C
H14 .3988(2) .5014(3) .2909(2) .080 Uiso calc R 1 . H
C15 .3051(2) .4943(2) .28300(14) .0342(7) Uani d . 1 . C
C16 .2844(2) .4407(2) .22731(14) .0341(7) Uani d . 1 . C
C17 .3241(2) .4224(3) .1918(2) .0477(9) Uani d . 1 . C
H17 .3659(2) .4439(3) .2027(2) .080 Uiso calc R 1 . H
C18 .3017(2) .3730(3) .1410(2) .0581(11) Uani d . 1 . C
H18 .3278(2) .3615(3) .1167(2) .080 Uiso calc R 1 . H
C19 .2399(2) .3404(3) .1260(2) .0566(10) Uani d . 1 . C
H19 .2239(2) .3055(3) .0919(2) .080 Uiso calc R 1 . H
C20 .2027(2) .3604(3) .16235(15) .0471(9) Uani d . 1 . C
H20 .1610(2) .3382(3) .15217(15) .080 Uiso calc R 1 . H
C21 .2220(2) .3203(3) .36687(14) .0413(8) Uani d . 1 . C
H21 .2534(2) .3659(3) .38130(14) .080 Uiso calc R 1 . H
C22 .2217(2) .2380(3) .39874(15) .0494(9) Uani d . 1 . C
H22 .2517(2) .2290(3) .43438(15) .080 Uiso calc R 1 . H
C23 .1758(2) .1687(3) .3766(2) .0535(10) Uani d . 1 . C
H23 .1745(2) .1123(3) .3972(2) .080 Uiso calc R 1 . H
C24 .1322(2) .1849(2) .32363(15) .0427(8) Uani d . 1 . C
H24 .1017(2) .1389(2) .30755(15) .080 Uiso calc R 1 . H
C25 .13451(14) .2705(2) .29465(13) .0319(7) Uani d . 1 . C
C26 .08730(14) .2955(2) .23851(12) .0309(7) Uani d . 1 . C
C27 .0453(2) .2295(2) .20596(13) .0382(8) Uani d . 1 . C
H27 .0444(2) .1668(2) .21919(13) .080 Uiso calc R 1 . H
C28 .0042(2) .2579(3) .15320(14) .0422(8) Uani d . 1 . C
H28 -.0234(2) .2140(3) .12981(14) .080 Uiso calc R 1 . H
C29 .0052(2) .3517(3) .13641(14) .0412(8) Uani d . 1 . C
H29 -.0225(2) .3730(3) .10175(14) .080 Uiso calc R 1 . H
C30 .0475(2) .4142(2) .17142(13) .0385(8) Uani d . 1 . C
H30 .0473(2) .4781(2) .15996(13) .080 Uiso calc R 1 . H
OW1 .2501(2) 1.0295(3) .5062(2) .1075(13) Uani d . 1 . O
OW2 .0599(2) .4843(2) .0411(2) .0924(12) Uani d . 1 . O
OW3 .1405(2) 1.3939(2) .5029(2) .0925(11) Uani d . 1 . O
OW4 .2241(2) .8370(3) .50895(14) .0835(10) Uani d . 1 . O
OW5 -.07190(15) 1.2835(2) .46639(14) .0721(8) Uani d . 1 . O
OW6 0 1.0125(3) .25000 .0593(10) Uani d S 1 . O

loop_
_atom_type_symbol
_atom_type_description
_atom_type_scat_dispersion_real
_atom_type_scat_dispersion_imag
_atom_type_scat_source
C C 0.0033 0.0016 'International Tables Vol C Tables 4.2.6.8 and 6.1.1.4'
H H 0.0000 0.0000 'International Tables Vol C Tables 4.2.6.8 and 6.1.1.4'
N N 0.0061 0.0033 'International Tables Vol C Tables 4.2.6.8 and 6.1.1.4'
O O 0.0106 0.0060 'International Tables Vol C Tables 4.2.6.8 and 6.1.1.4'
V V 0.3005 0.5294 'International Tables Vol C Tables 4.2.6.8 and 6.1.1.4'
Ni Ni 0.3393 1.1124 'International Tables Vol C Tables 4.2.6.8 and 6.1.1.4'

loop_
_geom_angle_atom_site_label_1
_geom_angle_atom_site_label_2
_geom_angle_atom_site_label_3
_geom_angle_site_symmetry_1
_geom_angle_site_symmetry_3
_geom_angle
_geom_angle_publ_flag
N3 Ni N6 . . 168.80(10) yes
N3 Ni N1 . . 94.37(10) yes
N6 Ni N1 . . 95.40(10) yes
N3 Ni N5 . . 95.15(10) yes
N6 Ni N5 . . 78.53(10) yes
N1 Ni N5 . . 95.21(10) yes
N3 Ni N2 . . 92.07(10) yes
N6 Ni N2 . . 95.27(10) yes
N1 Ni N2 . . 78.21(10) yes
N5 Ni N2 . . 170.60(10) yes
N3 Ni N4 . . 78.74(10) yes
N6 Ni N4 . . 92.31(10) yes
N1 Ni N4 . . 169.35(10) yes
N5 Ni N4 . . 93.51(10) yes
N2 Ni N4 . . 93.80(10) yes
O1 V1 O2 . . 107.92(15) yes
O1 V1 O5 . 5_576 109.31(13) yes
O2 V1 O5 . 5_576 109.75(13) yes
O1 V1 O6 . . 111.07(14) yes
O2 V1 O6 . . 107.40(12) yes
O5 V1 O6 5_576 . 111.30(11) yes
O4 V2 O3 . . 108.75(14) yes
O4 V2 O5 . . 109.73(12) yes
O3 V2 O5 . . 109.75(13) yes
O4 V2 O6 . . 109.60(12) yes
O3 V2 O6 . . 111.43(13) yes
O5 V2 O6 . . 107.56(12) yes
V2 O5 V1 . 5_576 155.6(2) yes
V2 O6 V1 . . 135.64(14) yes
C1 N1 C5 . . 118.2(3) yes
C1 N1 Ni . . 126.4(2) no
C5 N1 Ni . . 115.4(2) no
C10 N2 C6 . . 118.0(3) no
C10 N2 Ni . . 127.0(2) no
C6 N2 Ni . . 115.1(2) no
C11 N3 C15 . . 118.4(3) no
C11 N3 Ni . . 126.2(2) no
C15 N3 Ni . . 115.2(2) no
C20 N4 C16 . . 118.1(3) no
C20 N4 Ni . . 127.4(2) no
C16 N4 Ni . . 114.0(2) no
C25 N5 C21 . . 118.1(3) no
C25 N5 Ni . . 114.9(2) no
C21 N5 Ni . . 127.0(2) no
C30 N6 C26 . . 117.9(3) no
C30 N6 Ni . . 125.8(2) no
C26 N6 Ni . . 114.9(2) no
N1 C1 C2 . . 122.9(3) yes
C3 C2 C1 . . 119.1(3) yes
C2 C3 C4 . . 119.0(3) yes
C3 C4 C5 . . 119.3(4) yes
N1 C5 C4 . . 121.5(3) yes
N1 C5 C6 . . 115.8(3) yes
C4 C5 C6 . . 122.7(3) yes
N2 C6 C7 . . 121.4(3) no
N2 C6 C5 . . 115.5(3) no
C7 C6 C5 . . 123.2(3) no
C8 C7 C6 . . 119.6(4) no
C9 C8 C7 . . 119.1(3) no
C10 C9 C8 . . 118.3(3) no
N2 C10 C9 . . 123.6(3) no
N3 C11 C12 . . 122.8(3) no
C13 C12 C11 . . 118.5(3) no
C12 C13 C14 . . 118.9(3) no
C13 C14 C15 . . 120.1(3) no
N3 C15 C14 . . 121.2(3) no
N3 C15 C16 . . 115.7(3) no
C14 C15 C16 . . 123.1(3) no
N4 C16 C17 . . 121.0(3) no
N4 C16 C15 . . 115.8(3) no
C17 C16 C15 . . 123.2(3) no
C18 C17 C16 . . 119.9(4) no
C17 C18 C19 . . 119.2(3) no
C20 C19 C18 . . 118.6(4) no
N4 C20 C19 . . 123.0(3) no
N5 C21 C22 . . 123.0(3) no
C21 C22 C23 . . 118.6(3) no
C24 C23 C22 . . 118.9(3) no
C23 C24 C25 . . 119.2(3) no
N5 C25 C24 . . 122.2(3) no
N5 C25 C26 . . 115.3(3) no
C24 C25 C26 . . 122.6(3) no
N6 C26 C27 . . 122.1(3) no
N6 C26 C25 . . 115.1(3) no
C27 C26 C25 . . 122.8(3) no
C26 C27 C28 . . 119.2(3) no
C29 C28 C27 . . 118.6(3) no
C28 C29 C30 . . 119.2(3) no
N6 C30 C29 . . 123.0(3) no

loop_
_geom_bond_atom_site_label_1
_geom_bond_atom_site_label_2
_geom_bond_site_symmetry_2
_geom_bond_distance
_geom_bond_publ_flag
Ni N3 . 2.077(3) yes
Ni N6 . 2.085(2) yes
Ni N1 . 2.086(2) yes
Ni N5 . 2.095(3) yes
Ni N2 . 2.101(3) yes
Ni N4 . 2.112(2) yes
V1 O1 . 1.621(2) yes
V1 O2 . 1.638(2) yes
V1 O5 5_576 1.790(2) yes
V1 O6 . 1.803(2) yes
V2 O4 . 1.638(2) yes
V2 O3 . 1.641(3) yes
V2 O5 . 1.782(2) yes
V2 O6 . 1.784(2) yes
O5 V1 5_576 1.790(2) yes
N1 C1 . 1.340(4) yes
N1 C5 . 1.349(4) yes
N2 C10 . 1.338(4) yes
N2 C6 . 1.349(4) yes
N3 C11 . 1.338(4) no
N3 C15 . 1.350(4) no
N4 C20 . 1.348(4) no
N4 C16 . 1.345(4) no
N5 C25 . 1.345(4) no
N5 C21 . 1.344(4) no
N6 C30 . 1.340(4) no
N6 C26 . 1.344(4) no
C1 C2 . 1.376(5) yes
C2 C3 . 1.367(5) yes
C3 C4 . 1.382(5) yes
C4 C5 . 1.388(5) yes
C5 C6 . 1.474(4) yes
C6 C7 . 1.380(5) yes
C7 C8 . 1.379(5) yes
C8 C9 . 1.375(5) yes
C9 C10 . 1.370(5) yes
C11 C12 . 1.386(5) no
C12 C13 . 1.373(5) no
C13 C14 . 1.380(5) no
C14 C15 . 1.377(5) no
C15 C16 . 1.482(4) no
C16 C17 . 1.391(4) no
C17 C18 . 1.364(5) no
C18 C19 . 1.377(6) no
C19 C20 . 1.369(5) no
C21 C22 . 1.375(5) no
C22 C23 . 1.389(5) no
C23 C24 . 1.379(5) no
C24 C25 . 1.384(4) no
C25 C26 . 1.493(4) no
C26 C27 . 1.380(4) no
C27 C28 . 1.390(5) no
C28 C29 . 1.368(5) no
C29 C30 . 1.376(5) no

loop_
_geom_torsion_atom_site_label_1
_geom_torsion_atom_site_label_2
_geom_torsion_atom_site_label_3
_geom_torsion_atom_site_label_4
_geom_torsion_site_symmetry_1
_geom_torsion_site_symmetry_4
_geom_torsion
_geom_torsion_publ_flag
O4 V2 O5 V1 . 5_576 155.2(4) no
O3 V2 O5 V1 . 5_576 35.7(4) no
O6 V2 O5 V1 . 5_576 -85.7(4) no
O4 V2 O6 V1 . . -178.2(2) no
O3 V2 O6 V1 . . -57.7(2) no
O5 V2 O6 V1 . . 62.6(2) no
O1 V1 O6 V2 . . 82.8(2) no
O2 V1 O6 V2 . . -159.4(2) no
O5 V1 O6 V2 5_576 . -39.2(2) no
N3 Ni N1 C1 . . -87.3(3) no
N6 Ni N1 C1 . . 87.2(3) no
N5 Ni N1 C1 . . 8.3(3) no
N2 Ni N1 C1 . . -178.5(3) no
N4 Ni N1 C1 . . -136.5(5) no
N3 Ni N1 C5 . . 90.1(2) no
N6 Ni N1 C5 . . -95.4(2) no
N5 Ni N1 C5 . . -174.3(2) no
N2 Ni N1 C5 . . -1.1(2) no
N4 Ni N1 C5 . . 40.9(6) no
N3 Ni N2 C10 . . 87.8(3) no
N6 Ni N2 C10 . . -83.7(3) no
N1 Ni N2 C10 . . -178.1(3) no
N5 Ni N2 C10 . . -132.0(6) no
N4 Ni N2 C10 . . 9.0(3) no
N3 Ni N2 C6 . . -93.4(2) no
N6 Ni N2 C6 . . 95.1(2) no
N1 Ni N2 C6 . . 0.7(2) no
N5 Ni N2 C6 . . 46.8(7) no
N4 Ni N2 C6 . . -172.2(2) no
N6 Ni N3 C11 . . -138.2(5) no
N1 Ni N3 C11 . . 12.5(3) no
N5 Ni N3 C11 . . -83.1(3) no
N2 Ni N3 C11 . . 90.9(3) no
N4 Ni N3 C11 . . -175.7(3) no
N6 Ni N3 C15 . . 37.6(6) no
N1 Ni N3 C15 . . -171.7(2) no
N5 Ni N3 C15 . . 92.6(2) no
N2 Ni N3 C15 . . -93.4(2) no
N4 Ni N3 C15 . . 0.1(2) no
N3 Ni N4 C20 . . -176.7(3) no
N6 Ni N4 C20 . . 10.1(3) no
N1 Ni N4 C20 . . -126.4(5) no
N5 Ni N4 C20 . . 88.7(3) no
N2 Ni N4 C20 . . -85.4(3) no
N3 Ni N4 C16 . . -4.5(2) no
N6 Ni N4 C16 . . -177.7(2) no
N1 Ni N4 C16 . . 45.8(6) no
N5 Ni N4 C16 . . -99.1(2) no
N2 Ni N4 C16 . . 86.8(2) no
N3 Ni N5 C25 . . -167.1(2) no
N6 Ni N5 C25 . . 3.6(2) no
N1 Ni N5 C25 . . 98.0(2) no
N2 Ni N5 C25 . . 52.9(7) no
N4 Ni N5 C25 . . -88.1(2) no
N3 Ni N5 C21 . . 16.7(3) no
N6 Ni N5 C21 . . -172.7(3) no
N1 Ni N5 C21 . . -78.2(3) no
N2 Ni N5 C21 . . -123.4(6) no
N4 Ni N5 C21 . . 95.7(3) no
N3 Ni N6 C30 . . -119.2(5) no
N1 Ni N6 C30 . . 90.2(3) no
N5 Ni N6 C30 . . -175.6(3) no
N2 Ni N6 C30 . . 11.5(3) no
N4 Ni N6 C30 . . -82.5(3) no
N3 Ni N6 C26 . . 47.2(6) no
N1 Ni N6 C26 . . -103.4(2) no
N5 Ni N6 C26 . . -9.2(2) no
N2 Ni N6 C26 . . 177.9(2) no
N4 Ni N6 C26 . . 83.9(2) no
C5 N1 C1 C2 . . 0.5(5) no
Ni N1 C1 C2 . . 177.9(3) no
N1 C1 C2 C3 . . -0.1(6) no
C1 C2 C3 C4 . . -0.4(6) no
C2 C3 C4 C5 . . 0.5(6) no
C1 N1 C5 C4 . . -0.4(5) no
Ni N1 C5 C4 . . -178.0(3) no
C1 N1 C5 C6 . . 179.0(3) no
Ni N1 C5 C6 . . 1.3(3) no
C3 C4 C5 N1 . . -0.1(6) no
C3 C4 C5 C6 . . -179.4(3) no
C10 N2 C6 C7 . . -0.6(5) no
Ni N2 C6 C7 . . -179.5(3) no
C10 N2 C6 C5 . . 178.7(3) no
Ni N2 C6 C5 . . -0.2(3) no
N1 C5 C6 N2 . . -0.8(4) no
C4 C5 C6 N2 . . 178.6(3) no
N1 C5 C6 C7 . . 178.5(3) no
C4 C5 C6 C7 . . -2.1(5) no
N2 C6 C7 C8 . . 0.5(5) no
C5 C6 C7 C8 . . -178.7(3) no
C6 C7 C8 C9 . . -0.5(6) no
C7 C8 C9 C10 . . 0.5(6) no
C6 N2 C10 C9 . . 0.6(5) no
Ni N2 C10 C9 . . 179.4(3) no
C8 C9 C10 N2 . . -0.6(6) no
C15 N3 C11 C12 . . -1.5(5) no
Ni N3 C11 C12 . . 174.1(3) no
N3 C11 C12 C13 . . 0.6(6) no
C11 C12 C13 C14 . . 0.5(5) no
C12 C13 C14 C15 . . -0.6(5) no
C11 N3 C15 C14 . . 1.4(5) no
Ni N3 C15 C14 . . -174.7(2) no
C11 N3 C15 C16 . . -179.8(3) no
Ni N3 C15 C16 . . 4.1(3) no
C13 C14 C15 N3 . . -0.4(5) no
C13 C14 C15 C16 . . -179.0(3) no
C20 N4 C16 C17 . . 1.5(5) no
Ni N4 C16 C17 . . -171.5(3) no
C20 N4 C16 C15 . . -179.1(3) no
Ni N4 C16 C15 . . 8.0(3) no
N3 C15 C16 N4 . . -8.1(4) no
C14 C15 C16 N4 . . 170.6(3) no
N3 C15 C16 C17 . . 171.3(3) no
C14 C15 C16 C17 . . -10.0(5) no
N4 C16 C17 C18 . . -0.3(5) no
C15 C16 C17 C18 . . -179.7(3) no
C16 C17 C18 C19 . . -1.1(6) no
C17 C18 C19 C20 . . 1.2(6) no
C16 N4 C20 C19 . . -1.4(5) no
Ni N4 C20 C19 . . 170.5(3) no
C18 C19 C20 N4 . . 0.1(6) no
C25 N5 C21 C22 . . -1.4(5) no
Ni N5 C21 C22 . . 174.7(3) no
N5 C21 C22 C23 . . 1.5(6) no
C21 C22 C23 C24 . . 0.0(6) no
C22 C23 C24 C25 . . -1.5(6) no
C21 N5 C25 C24 . . -0.2(4) no
Ni N5 C25 C24 . . -176.8(2) no
C21 N5 C25 C26 . . 178.7(3) no
Ni N5 C25 C26 . . 2.0(3) no
C23 C24 C25 N5 . . 1.6(5) no
C23 C24 C25 C26 . . -177.1(3) no
C30 N6 C26 C27 . . 1.4(4) no
Ni N6 C26 C27 . . -166.2(2) no
C30 N6 C26 C25 . . -179.5(3) no
Ni N6 C26 C25 . . 13.0(3) no
N5 C25 C26 N6 . . -10.0(4) no
C24 C25 C26 N6 . . 168.8(3) no
N5 C25 C26 C27 . . 169.1(3) no
C24 C25 C26 C27 . . -12.1(5) no
N6 C26 C27 C28 . . 1.1(5) no
C25 C26 C27 C28 . . -177.9(3) no
C26 C27 C28 C29 . . -2.6(5) no
C27 C28 C29 C30 . . 1.5(5) no
C26 N6 C30 C29 . . -2.6(5) no
Ni N6 C30 C29 . . 163.5(3) no
C28 C29 C30 N6 . . 1.1(5) no
